data_2232540
loop_
_publ_author_name
'Asiri, Abdullah M.'
'Al-Youbi, Abdulrahman O.'
'Faidallah, Hassan M.'
'Ng, Seik Weng'

_publ_section_title
;
 2-Amino-4-(4-chlorophenyl)-5,6-dihydrobenzo[<i>h</i>]quinoline-3-carbonitrile--3-amino-1-(4-chlorophenyl)-9,10-dihydrophenanthrene-2,4-dicarbonitrile
 (1/4)
;
_journal_coeditor_code ZS2147
_journal_issue 11
_journal_name_full 'Acta Crystallographica Section E'
_journal_page_first o2874
_journal_paper_doi 10.1107/S1600536811040529
_journal_volume 67
_journal_year 2011
_chemical_formula_iupac '0.2C20 H14 Cl N3, 0.8C22 H14 Cl N3'
_chemical_formula_moiety '0.2(C20 H14 Cl N3), 0.8(C22 H14 Cl N3)'
_chemical_formula_sum 'C21.6 H14 Cl N3'
_chemical_formula_weight 351.01
_chemical_name_systematic
;
2-Amino-4-(4-chlorophenyl)-5,6-dihydrobenzo[<i>h</i>]quinoline-3-carbonitrile--
3-amino-1-(4-chlorophenyl)-9,10-dihydrophenanthrene-2,4-dicarbonitrile (1/4)
;
_space_group_IT_number 14
_symmetry_cell_setting monoclinic
_symmetry_space_group_name_Hall '-P 2ybc'
_symmetry_space_group_name_H-M 'P 1 21/c 1'
_atom_sites_solution_hydrogens geom
_atom_sites_solution_primary direct
_atom_sites_solution_secondary difmap
_audit_creation_method SHELXL-97
_cell_angle_alpha 90.00
_cell_angle_beta 114.018(4)
_cell_angle_gamma 90.00
_cell_formula_units_Z 8
_cell_length_a 19.2576(7)
_cell_length_b 9.5103(2)
_cell_length_c 20.2266(7)
_cell_measurement_reflns_used 9520
_cell_measurement_temperature 100(2)
_cell_measurement_theta_max 74.43
_cell_measurement_theta_min 2.51
_cell_volume 3383.7(2)
_computing_cell_refinement 'CrysAlis PRO (Agilent, 2010)'
_computing_data_collection 'CrysAlis PRO (Agilent, 2010)'
_computing_data_reduction 'CrysAlis PRO (Agilent, 2010)'
_computing_molecular_graphics 'X-SEED (Barbour, 2001)'
_computing_publication_material 'publCIF (Westrip, 2010)'
_computing_structure_refinement 'SHELXL97 (Sheldrick, 2008)'
_computing_structure_solution 'SHELXS97 (Sheldrick, 2008)'
_diffrn_ambient_temperature 100(2)
_diffrn_detector_area_resol_mean 10.4041
_diffrn_measured_fraction_theta_full 0.967
_diffrn_measured_fraction_theta_max 0.967
_diffrn_measurement_device_type 'Agilent SuperNova Dual diffractometer with an Atlas detector'
_diffrn_measurement_method \w
_diffrn_radiation_monochromator Mirror
_diffrn_radiation_source 'SuperNova (Cu) X-ray Source'
_diffrn_radiation_type CuK\a
_diffrn_radiation_wavelength 1.54184
_diffrn_reflns_av_R_equivalents 0.0323
_diffrn_reflns_av_sigmaI/netI 0.0307
_diffrn_reflns_limit_h_max 19
_diffrn_reflns_limit_h_min -23
_diffrn_reflns_limit_k_max 11
_diffrn_reflns_limit_k_min -11
_diffrn_reflns_limit_l_max 25
_diffrn_reflns_limit_l_min -22
_diffrn_reflns_number 12442
_diffrn_reflns_theta_full 74.60
_diffrn_reflns_theta_max 74.60
_diffrn_reflns_theta_min 2.51
_diffrn_standards_number 0
_exptl_absorpt_coefficient_mu 2.059
_exptl_absorpt_correction_T_max 0.8205
_exptl_absorpt_correction_T_min 0.5770
_exptl_absorpt_correction_type multi-scan
_exptl_absorpt_process_details '(CrysAlis PRO; Agilent, 2010)'
_exptl_crystal_colour brown-orange
_exptl_crystal_density_diffrn 1.378
_exptl_crystal_density_method 'not measured'
_exptl_crystal_description prism
_exptl_crystal_F_000 1452.8
_exptl_crystal_size_max 0.30
_exptl_crystal_size_mid 0.20
_exptl_crystal_size_min 0.10
_refine_diff_density_max 0.436
_refine_diff_density_min -0.645
_refine_ls_extinction_method none
_refine_ls_goodness_of_fit_ref 1.051
_refine_ls_hydrogen_treatment constr
_refine_ls_matrix_type full
_refine_ls_number_parameters 471
_refine_ls_number_reflns 6686
_refine_ls_number_restraints 0
_refine_ls_restrained_S_all 1.051
_refine_ls_R_factor_all 0.0537
_refine_ls_R_factor_gt 0.0512
_refine_ls_shift/su_max 0.001
_refine_ls_shift/su_mean 0.001
_refine_ls_structure_factor_coef Fsqd
_refine_ls_weighting_details 'calc w=1/[\s^2^(Fo^2^)+(0.0541P)^2^+4.4722P] where P=(Fo^2^+2Fc^2^)/3'
_refine_ls_weighting_scheme calc
_refine_ls_wR_factor_gt 0.1286
_refine_ls_wR_factor_ref 0.1302
_reflns_number_gt 6272
_reflns_number_total 6686
_reflns_threshold_expression I>2\s(I)
_cod_data_source_file zs2147.cif
_cod_data_source_block I
_cod_original_sg_symbol_H-M 'P 21/c'
_cod_original_formula_sum 'C21.60 H14 Cl N3'
_cod_database_code 2232540
_cod_database_fobs_code 2232540

loop_
_symmetry_equiv_pos_as_xyz
'x, y, z'
'-x, y+1/2, -z+1/2'
'-x, -y, -z'
'x, -y-1/2, z-1/2'

loop_
_atom_site_type_symbol
_atom_site_label
_atom_site_fract_x
_atom_site_fract_y
_atom_site_fract_z
_atom_site_U_iso_or_equiv
_atom_site_adp_type
_atom_site_calc_flag
_atom_site_refinement_flags
_atom_site_occupancy
_atom_site_symmetry_multiplicity
_atom_site_disorder_assembly
_atom_site_disorder_group
Cl Cl1 0.47649(4) 0.54771(7) 0.91711(3) 0.03619(16) Uani d . 1 1 . .
Cl Cl2 1.19971(3) 0.62336(6) 0.76577(3) 0.02717(14) Uani d . 1 1 . .
N N2 0.41277(11) 0.3060(2) 0.46275(10) 0.0303(5) Uani d . 1 1 . .
H H22 0.3945 0.2761 0.4177 0.036 Uiso calc R 1 1 . .
H H21 0.4590 0.3410 0.4827 0.036 Uiso calc R 1 1 . .
N N3 0.53363(11) 0.4429(2) 0.63456(11) 0.0309(5) Uani d . 1 1 . .
N N5 0.70451(10) 0.4628(2) 0.65759(10) 0.0242(4) Uani d . 1 1 . .
H H52 0.6564 0.4376 0.6390 0.029 Uiso calc R 1 1 . .
H H51 0.7232 0.5107 0.6983 0.029 Uiso calc R 1 1 . .
N N6 0.87451(11) 0.5819(2) 0.77852(10) 0.0249(4) Uani d . 1 1 . .
C C1 0.34901(12) 0.3426(2) 0.61038(11) 0.0185(4) Uani d . 1 1 . .
C C2 0.39635(11) 0.3465(2) 0.57321(11) 0.0188(4) Uani d . 1 1 . .
C C3 0.36991(12) 0.2981(2) 0.50123(11) 0.0213(4) Uani d . 1 1 . .
C C5 0.25137(11) 0.2336(2) 0.50655(11) 0.0173(4) Uani d . 1 1 . .
C C6 0.17630(11) 0.1630(2) 0.47299(11) 0.0175(4) Uani d . 1 1 . .
C C7 0.15869(12) 0.0681(2) 0.41558(11) 0.0219(4) Uani d . 1 1 . .
H H7 0.1960 0.0458 0.3977 0.026 Uiso calc R 1 1 A .
C C8 0.08727(13) 0.0061(2) 0.38444(11) 0.0231(4) Uani d . 1 1 . .
H H8 0.0755 -0.0565 0.3448 0.028 Uiso calc R 1 1 . .
C C9 0.03309(12) 0.0358(2) 0.41145(11) 0.0215(4) Uani d . 1 1 . .
H H9 -0.0160 -0.0057 0.3900 0.026 Uiso calc R 1 1 A .
C C10 0.05081(12) 0.1262(2) 0.46977(11) 0.0200(4) Uani d . 1 1 . .
H H10 0.0139 0.1447 0.4887 0.024 Uiso calc R 1 1 . .
C C11 0.12166(12) 0.1903(2) 0.50104(11) 0.0185(4) Uani d . 1 1 . .
C C12 0.14005(12) 0.2922(2) 0.56290(12) 0.0229(4) Uani d . 1 1 . .
H H12A 0.1067 0.2733 0.5884 0.027 Uiso calc R 1 1 . .
H H12B 0.1302 0.3894 0.5438 0.027 Uiso calc R 1 1 . .
C C13 0.22293(12) 0.2787(2) 0.61594(11) 0.0225(4) Uani d . 1 1 . .
H H13A 0.2355 0.3544 0.6526 0.027 Uiso calc R 1 1 A .
H H13B 0.2307 0.1873 0.6414 0.027 Uiso calc R 1 1 . .
C C14 0.27531(12) 0.2883(2) 0.57713(11) 0.0192(4) Uani d . 1 1 . .
C C15 0.38013(12) 0.3938(2) 0.68678(11) 0.0199(4) Uani d . 1 1 . .
C C16 0.36942(14) 0.5320(3) 0.70204(12) 0.0281(5) Uani d . 1 1 . .
H H16 0.3417 0.5943 0.6636 0.034 Uiso calc R 1 1 . .
C C17 0.39890(14) 0.5809(3) 0.77331(13) 0.0290(5) Uani d . 1 1 . .
H H17 0.3911 0.6754 0.7839 0.035 Uiso calc R 1 1 . .
C C18 0.43959(13) 0.4887(3) 0.82785(11) 0.0247(5) Uani d . 1 1 . .
C C19 0.45232(13) 0.3507(3) 0.81436(12) 0.0260(5) Uani d . 1 1 . .
H H19 0.4810 0.2894 0.8529 0.031 Uiso calc R 1 1 . .
C C20 0.42214(13) 0.3036(2) 0.74306(12) 0.0236(4) Uani d . 1 1 . .
H H20 0.4303 0.2091 0.7327 0.028 Uiso calc R 1 1 . .
C C22 0.47249(12) 0.4012(2) 0.60785(11) 0.0229(4) Uani d . 1 1 . .
C C23 0.87585(11) 0.4285(2) 0.61845(11) 0.0175(4) Uani d . 1 1 . .
C C24 0.82793(12) 0.4631(2) 0.65336(11) 0.0183(4) Uani d . 1 1 . .
C C25 0.75014(12) 0.4275(2) 0.62329(11) 0.0190(4) Uani d . 1 1 . .
C C27 0.77056(12) 0.3061(2) 0.52568(11) 0.0184(4) Uani d . 1 1 . .
C C28 0.74168(11) 0.2139(2) 0.46097(11) 0.0185(4) Uani d . 1 1 . .
C C29 0.68059(13) 0.1213(2) 0.44618(12) 0.0233(4) Uani d . 1 1 . .
H H29 0.6585 0.1112 0.4802 0.028 Uiso calc R 1 1 B .
C C30 0.65195(13) 0.0441(2) 0.38272(13) 0.0264(5) Uani d . 1 1 . .
H H30 0.6097 -0.0166 0.3729 0.032 Uiso calc R 1 1 . .
C C31 0.68490(14) 0.0557(3) 0.33362(13) 0.0276(5) Uani d . 1 1 . .
H H31 0.6638 0.0062 0.2890 0.033 Uiso calc R 1 1 B .
C C32 0.74870(13) 0.1394(2) 0.34957(12) 0.0244(5) Uani d . 1 1 . .
H H32 0.7727 0.1431 0.3168 0.029 Uiso calc R 1 1 . .
C C33 0.77796(12) 0.2181(2) 0.41305(11) 0.0197(4) Uani d . 1 1 . .
C C34 0.84650(12) 0.3108(2) 0.43101(11) 0.0217(4) Uani d . 1 1 . .
H H34A 0.8298 0.4075 0.4137 0.026 Uiso calc R 1 1 . .
H H34B 0.8776 0.2755 0.4058 0.026 Uiso calc R 1 1 . .
C C35 0.89469(12) 0.3136(2) 0.51267(11) 0.0202(4) Uani d . 1 1 . .
H H35A 0.9183 0.2203 0.5286 0.024 Uiso calc R 1 1 B .
H H35B 0.9360 0.3836 0.5236 0.024 Uiso calc R 1 1 . .
C C36 0.84698(12) 0.3508(2) 0.55402(11) 0.0178(4) Uani d . 1 1 . .
C C37 0.95655(11) 0.4762(2) 0.65269(10) 0.0171(4) Uani d . 1 1 . .
C C38 1.01649(12) 0.3796(2) 0.67461(11) 0.0190(4) Uani d . 1 1 . .
H H38 1.0058 0.2822 0.6658 0.023 Uiso calc R 1 1 . .
C C39 1.09139(12) 0.4242(2) 0.70914(11) 0.0194(4) Uani d . 1 1 . .
H H39 1.1319 0.3582 0.7243 0.023 Uiso calc R 1 1 . .
C C40 1.10595(12) 0.5666(2) 0.72103(11) 0.0197(4) Uani d . 1 1 . .
C C41 1.04796(12) 0.6654(2) 0.69953(11) 0.0206(4) Uani d . 1 1 . .
H H41 1.0592 0.7627 0.7078 0.025 Uiso calc R 1 1 . .
C C42 0.97326(12) 0.6197(2) 0.66573(11) 0.0201(4) Uani d . 1 1 . .
H H42 0.9330 0.6863 0.6513 0.024 Uiso calc R 1 1 . .
C C44 0.85661(11) 0.5307(2) 0.72266(11) 0.0196(4) Uani d . 1 1 . .
N N1 0.26563(17) 0.2046(3) 0.32991(15) 0.0287(6) Uani d P 0.67 1 A 1
N N4 0.57603(11) 0.3302(2) 0.49932(11) 0.0265(4) Uani d P 0.93 1 B 1
C C4 0.29686(11) 0.2425(2) 0.46910(10) 0.0181(4) Uani d P 0.67 1 A 1
C C21 0.2743(2) 0.2161(4) 0.3913(2) 0.0298(8) Uani d P 0.67 1 A 1
C C26 0.72231(11) 0.3513(2) 0.55831(11) 0.0186(4) Uani d P 0.93 1 B 1
C C43 0.64133(13) 0.3348(2) 0.52387(12) 0.0205(5) Uani d P 0.93 1 B 1
N N4' 0.29686(11) 0.2425(2) 0.46910(10) 0.0181(4) Uani d P 0.33 1 A 2
N N26' 0.72231(11) 0.3513(2) 0.55831(11) 0.0186(4) Uani d P 0.07 1 B 2

loop_
_atom_site_aniso_label
_atom_site_aniso_U_11
_atom_site_aniso_U_22
_atom_site_aniso_U_33
_atom_site_aniso_U_12
_atom_site_aniso_U_13
_atom_site_aniso_U_23
Cl1 0.0500(4) 0.0405(3) 0.0163(3) -0.0087(3) 0.0117(2) -0.0076(2)
Cl2 0.0201(2) 0.0315(3) 0.0268(3) -0.0075(2) 0.0064(2) 0.0028(2)
N2 0.0256(10) 0.0490(13) 0.0178(9) 0.0029(9) 0.0103(8) -0.0021(9)
N3 0.0229(10) 0.0450(13) 0.0250(10) -0.0089(9) 0.0099(8) -0.0051(9)
N5 0.0183(9) 0.0361(11) 0.0202(9) -0.0021(8) 0.0097(7) -0.0072(8)
N6 0.0239(9) 0.0276(10) 0.0226(10) -0.0002(8) 0.0088(8) -0.0034(8)
C1 0.0183(10) 0.0193(10) 0.0160(9) 0.0014(8) 0.0050(8) 0.0006(8)
C2 0.0164(9) 0.0202(10) 0.0170(10) -0.0019(8) 0.0038(8) -0.0013(8)
C3 0.0209(10) 0.0239(11) 0.0172(10) 0.0028(8) 0.0058(8) -0.0002(8)
C5 0.0179(9) 0.0168(10) 0.0169(9) 0.0022(7) 0.0068(8) 0.0019(7)
C6 0.0176(9) 0.0185(10) 0.0156(9) 0.0004(8) 0.0059(8) 0.0029(8)
C7 0.0244(10) 0.0267(11) 0.0158(9) 0.0011(9) 0.0093(8) -0.0003(8)
C8 0.0278(11) 0.0230(11) 0.0162(10) -0.0042(9) 0.0067(8) -0.0023(8)
C9 0.0213(10) 0.0220(10) 0.0184(10) -0.0041(8) 0.0051(8) 0.0019(8)
C10 0.0189(10) 0.0220(10) 0.0202(10) -0.0015(8) 0.0090(8) 0.0023(8)
C11 0.0195(10) 0.0182(10) 0.0181(10) 0.0000(8) 0.0077(8) 0.0001(8)
C12 0.0191(10) 0.0258(11) 0.0254(11) -0.0016(8) 0.0107(9) -0.0085(9)
C13 0.0219(10) 0.0282(11) 0.0189(10) -0.0028(9) 0.0098(8) -0.0043(8)
C14 0.0189(10) 0.0219(10) 0.0169(9) 0.0005(8) 0.0073(8) 0.0013(8)
C15 0.0165(9) 0.0267(11) 0.0164(9) -0.0033(8) 0.0067(8) -0.0026(8)
C16 0.0311(12) 0.0282(12) 0.0201(11) 0.0059(9) 0.0054(9) 0.0002(9)
C17 0.0344(12) 0.0249(12) 0.0253(11) 0.0020(10) 0.0097(10) -0.0068(9)
C18 0.0272(11) 0.0333(12) 0.0145(10) -0.0063(9) 0.0094(8) -0.0056(9)
C19 0.0300(12) 0.0289(12) 0.0174(10) -0.0014(9) 0.0080(9) 0.0028(9)
C20 0.0264(11) 0.0236(11) 0.0201(10) -0.0005(9) 0.0089(9) -0.0009(8)
C22 0.0223(11) 0.0287(11) 0.0190(10) -0.0021(9) 0.0096(9) -0.0024(8)
C23 0.0178(10) 0.0164(10) 0.0174(9) 0.0020(7) 0.0063(8) 0.0031(8)
C24 0.0193(10) 0.0193(10) 0.0156(9) 0.0009(8) 0.0065(8) 0.0008(8)
C25 0.0190(10) 0.0210(10) 0.0178(9) 0.0027(8) 0.0083(8) 0.0028(8)
C27 0.0205(10) 0.0174(10) 0.0176(9) 0.0017(8) 0.0079(8) 0.0039(8)
C28 0.0181(9) 0.0181(10) 0.0179(9) 0.0024(8) 0.0058(8) 0.0034(8)
C29 0.0233(10) 0.0235(11) 0.0237(11) -0.0017(8) 0.0100(9) 0.0009(9)
C30 0.0261(11) 0.0223(11) 0.0285(11) -0.0052(9) 0.0087(9) -0.0027(9)
C31 0.0334(12) 0.0235(11) 0.0230(11) -0.0029(9) 0.0086(9) -0.0050(9)
C32 0.0306(11) 0.0226(11) 0.0218(10) -0.0021(9) 0.0125(9) -0.0024(8)
C33 0.0223(10) 0.0164(10) 0.0198(10) 0.0007(8) 0.0081(8) 0.0025(8)
C34 0.0256(11) 0.0225(11) 0.0193(10) -0.0043(8) 0.0114(9) 0.0002(8)
C35 0.0205(10) 0.0222(10) 0.0199(10) -0.0001(8) 0.0103(8) 0.0009(8)
C36 0.0188(10) 0.0184(10) 0.0168(9) 0.0016(8) 0.0080(8) 0.0028(8)
C37 0.0178(10) 0.0203(10) 0.0140(9) -0.0010(8) 0.0074(8) 0.0002(7)
C38 0.0210(10) 0.0186(10) 0.0187(10) -0.0004(8) 0.0093(8) 0.0006(8)
C39 0.0176(9) 0.0241(11) 0.0175(9) 0.0023(8) 0.0082(8) 0.0007(8)
C40 0.0174(9) 0.0268(11) 0.0151(9) -0.0059(8) 0.0066(8) 0.0011(8)
C41 0.0249(10) 0.0187(10) 0.0185(10) -0.0035(8) 0.0092(8) 0.0016(8)
C42 0.0222(10) 0.0204(10) 0.0186(10) 0.0017(8) 0.0092(8) 0.0031(8)
C44 0.0163(9) 0.0205(10) 0.0220(10) 0.0015(8) 0.0077(8) 0.0013(8)
N1 0.0317(15) 0.0271(15) 0.0198(14) -0.0052(12) 0.0027(12) -0.0082(11)
N4 0.0202(10) 0.0335(12) 0.0266(10) -0.0015(8) 0.0102(8) -0.0057(9)
C4 0.0170(9) 0.0197(9) 0.0160(9) 0.0020(7) 0.0052(7) -0.0002(7)
C21 0.0244(17) 0.0307(19) 0.034(2) -0.0111(14) 0.0118(15) -0.0104(15)
C26 0.0175(9) 0.0204(10) 0.0183(9) 0.0001(8) 0.0076(8) 0.0008(8)
C43 0.0246(12) 0.0213(11) 0.0175(10) 0.0004(9) 0.0105(9) -0.0031(8)
N4' 0.0170(9) 0.0197(9) 0.0160(9) 0.0020(7) 0.0052(7) -0.0002(7)
N26' 0.0175(9) 0.0204(10) 0.0183(9) 0.0001(8) 0.0076(8) 0.0008(8)

loop_
_atom_type_symbol
_atom_type_description
_atom_type_scat_dispersion_real
_atom_type_scat_dispersion_imag
_atom_type_scat_source
C C 0.0181 0.0091 'International Tables Vol C Tables 4.2.6.8 and 6.1.1.4'
H H 0.0000 0.0000 'International Tables Vol C Tables 4.2.6.8 and 6.1.1.4'
N N 0.0311 0.0180 'International Tables Vol C Tables 4.2.6.8 and 6.1.1.4'
Cl Cl 0.3639 0.7018 'International Tables Vol C Tables 4.2.6.8 and 6.1.1.4'

loop_
_geom_angle_atom_site_label_1
_geom_angle_atom_site_label_2
_geom_angle_atom_site_label_3
_geom_angle
C3 N2 H22 120.0
C3 N2 H21 120.0
H22 N2 H21 120.0
C25 N5 H52 120.0
C25 N5 H51 120.0
H52 N5 H51 120.0
C14 C1 C2 120.48(19)
C14 C1 C15 121.29(18)
C2 C1 C15 118.21(18)
C1 C2 C3 120.40(19)
C1 C2 C22 120.36(19)
C3 C2 C22 119.24(19)
N2 C3 C4 119.46(19)
N2 C3 C2 122.0(2)
C4 C3 C2 118.55(19)
C4 C5 C14 121.11(19)
C4 C5 C6 119.78(18)
C14 C5 C6 119.11(18)
C7 C6 C11 119.01(19)
C7 C6 C5 122.22(19)
C11 C6 C5 118.75(18)
C8 C7 C6 120.7(2)
C8 C7 H7 119.6
C6 C7 H7 119.6
C7 C8 C9 119.9(2)
C7 C8 H8 120.0
C9 C8 H8 120.0
C10 C9 C8 119.8(2)
C10 C9 H9 120.1
C8 C9 H9 120.1
C9 C10 C11 121.05(19)
C9 C10 H10 119.5
C11 C10 H10 119.5
C10 C11 C6 119.47(19)
C10 C11 C12 121.04(18)
C6 C11 C12 119.46(18)
C11 C12 C13 110.83(18)
C11 C12 H12A 109.5
C13 C12 H12A 109.5
C11 C12 H12B 109.5
C13 C12 H12B 109.5
H12A C12 H12B 108.1
C14 C13 C12 111.00(17)
C14 C13 H13A 109.4
C12 C13 H13A 109.4
C14 C13 H13B 109.4
C12 C13 H13B 109.4
H13A C13 H13B 108.0
C1 C14 C5 118.23(18)
C1 C14 C13 122.24(18)
C5 C14 C13 119.42(18)
C16 C15 C20 119.5(2)
C16 C15 C1 120.5(2)
C20 C15 C1 120.0(2)
C15 C16 C17 120.7(2)
C15 C16 H16 119.6
C17 C16 H16 119.6
C18 C17 C16 118.4(2)
C18 C17 H17 120.8
C16 C17 H17 120.8
C17 C18 C19 122.3(2)
C17 C18 Cl1 118.97(19)
C19 C18 Cl1 118.69(18)
C18 C19 C20 118.5(2)
C18 C19 H19 120.7
C20 C19 H19 120.7
C15 C20 C19 120.5(2)
C15 C20 H20 119.8
C19 C20 H20 119.8
N3 C22 C2 178.6(2)
C36 C23 C24 119.72(19)
C36 C23 C37 122.42(18)
C24 C23 C37 117.86(18)
C23 C24 C25 121.68(19)
C23 C24 C44 121.61(19)
C25 C24 C44 116.65(18)
N5 C25 C26 121.59(19)
N5 C25 C24 120.86(19)
C26 C25 C24 117.52(18)
C26 C27 C36 119.75(19)
C26 C27 C28 120.81(19)
C36 C27 C28 119.44(18)
C29 C28 C33 118.7(2)
C29 C28 C27 122.74(19)
C33 C28 C27 118.57(19)
C30 C29 C28 121.0(2)
C30 C29 H29 119.5
C28 C29 H29 119.5
C31 C30 C29 119.9(2)
C31 C30 H30 120.1
C29 C30 H30 120.1
C30 C31 C32 120.0(2)
C30 C31 H31 120.0
C32 C31 H31 120.0
C31 C32 C33 120.7(2)
C31 C32 H32 119.6
C33 C32 H32 119.6
C32 C33 C28 119.5(2)
C32 C33 C34 121.61(19)
C28 C33 C34 118.90(19)
C33 C34 C35 110.99(17)
C33 C34 H34A 109.4
C35 C34 H34A 109.4
C33 C34 H34B 109.4
C35 C34 H34B 109.4
H34A C34 H34B 108.0
C36 C35 C34 111.25(17)
C36 C35 H35A 109.4
C34 C35 H35A 109.4
C36 C35 H35B 109.4
C34 C35 H35B 109.4
H35A C35 H35B 108.0
C23 C36 C27 119.37(18)
C23 C36 C35 122.44(18)
C27 C36 C35 118.19(18)
C38 C37 C42 118.88(19)
C38 C37 C23 121.14(19)
C42 C37 C23 119.94(19)
C39 C38 C37 120.9(2)
C39 C38 H38 119.6
C37 C38 H38 119.6
C40 C39 C38 118.8(2)
C40 C39 H39 120.6
C38 C39 H39 120.6
C39 C40 C41 121.9(2)
C39 C40 Cl2 119.12(17)
C41 C40 Cl2 119.01(17)
C40 C41 C42 118.9(2)
C40 C41 H41 120.5
C42 C41 H41 120.5
C41 C42 C37 120.7(2)
C41 C42 H42 119.7
C37 C42 H42 119.7
N6 C44 C24 174.8(2)
C5 C4 C3 121.06(18)
C5 C4 C21 127.0(2)
C3 C4 C21 111.5(2)
N1 C21 C4 170.5(3)
C25 C26 C27 121.57(19)
C25 C26 C43 115.91(18)
C27 C26 C43 122.23(19)
N4 C43 C26 174.8(2)

loop_
_geom_bond_atom_site_label_1
_geom_bond_atom_site_label_2
_geom_bond_distance
Cl1 C18 1.742(2)
Cl2 C40 1.744(2)
N2 C3 1.348(3)
N2 H22 0.8800
N2 H21 0.8800
N3 C22 1.148(3)
N5 C25 1.364(3)
N5 H52 0.8800
N5 H51 0.8800
N6 C44 1.147(3)
C1 C14 1.399(3)
C1 C2 1.399(3)
C1 C15 1.493(3)
C2 C3 1.410(3)
C2 C22 1.441(3)
C3 C4 1.392(3)
C5 C4 1.374(3)
C5 C14 1.409(3)
C5 C6 1.484(3)
C6 C7 1.399(3)
C6 C11 1.408(3)
C7 C8 1.390(3)
C7 H7 0.9500
C8 C9 1.390(3)
C8 H8 0.9500
C9 C10 1.385(3)
C9 H9 0.9500
C10 C11 1.390(3)
C10 H10 0.9500
C11 C12 1.506(3)
C12 C13 1.524(3)
C12 H12A 0.9900
C12 H12B 0.9900
C13 C14 1.512(3)
C13 H13A 0.9900
C13 H13B 0.9900
C15 C16 1.385(3)
C15 C20 1.392(3)
C16 C17 1.396(3)
C16 H16 0.9500
C17 C18 1.377(3)
C17 H17 0.9500
C18 C19 1.383(3)
C19 C20 1.392(3)
C19 H19 0.9500
C20 H20 0.9500
C23 C36 1.401(3)
C23 C24 1.410(3)
C23 C37 1.491(3)
C24 C25 1.410(3)
C24 C44 1.433(3)
C25 C26 1.403(3)
C27 C26 1.408(3)
C27 C36 1.410(3)
C27 C28 1.483(3)
C28 C29 1.402(3)
C28 C33 1.407(3)
C29 C30 1.383(3)
C29 H29 0.9500
C30 C31 1.383(3)
C30 H30 0.9500
C31 C32 1.388(3)
C31 H31 0.9500
C32 C33 1.392(3)
C32 H32 0.9500
C33 C34 1.504(3)
C34 C35 1.530(3)
C34 H34A 0.9900
C34 H34B 0.9900
C35 C36 1.515(3)
C35 H35A 0.9900
C35 H35B 0.9900
C37 C38 1.399(3)
C37 C42 1.402(3)
C38 C39 1.389(3)
C38 H38 0.9500
C39 C40 1.384(3)
C39 H39 0.9500
C40 C41 1.387(3)
C41 C42 1.388(3)
C41 H41 0.9500
C42 H42 0.9500
N1 C21 1.188(5)
N4 C43 1.150(3)
C4 C21 1.474(4)
C26 C43 1.434(3)

loop_
_geom_hbond_atom_site_label_D
_geom_hbond_atom_site_label_H
_geom_hbond_atom_site_label_A
_geom_hbond_distance_DH
_geom_hbond_distance_HA
_geom_hbond_distance_DA
_geom_hbond_angle_DHA
_geom_hbond_publ_flag
N2 H21 N4 0.88 2.14 2.931(3) 149 yes
N5 H52 N3 0.88 2.33 3.136(3) 152 yes

loop_
_geom_torsion_atom_site_label_1
_geom_torsion_atom_site_label_2
_geom_torsion_atom_site_label_3
_geom_torsion_atom_site_label_4
_geom_torsion
C14 C1 C2 C3 1.1(3)
C15 C1 C2 C3 179.4(2)
C14 C1 C2 C22 -179.4(2)
C15 C1 C2 C22 -1.2(3)
C1 C2 C3 N2 177.0(2)
C22 C2 C3 N2 -2.4(3)
C1 C2 C3 C4 -2.0(3)
C22 C2 C3 C4 178.5(2)
C4 C5 C6 C7 20.2(3)
C14 C5 C6 C7 -158.7(2)
C4 C5 C6 C11 -161.23(19)
C14 C5 C6 C11 19.9(3)
C11 C6 C7 C8 2.8(3)
C5 C6 C7 C8 -178.7(2)
C6 C7 C8 C9 -1.5(3)
C7 C8 C9 C10 -0.6(3)
C8 C9 C10 C11 1.3(3)
C9 C10 C11 C6 0.0(3)
C9 C10 C11 C12 178.0(2)
C7 C6 C11 C10 -2.1(3)
C5 C6 C11 C10 179.36(19)
C7 C6 C11 C12 179.9(2)
C5 C6 C11 C12 1.3(3)
C10 C11 C12 C13 144.7(2)
C6 C11 C12 C13 -37.3(3)
C11 C12 C13 C14 51.9(3)
C2 C1 C14 C5 2.2(3)
C15 C1 C14 C5 -175.98(19)
C2 C1 C14 C13 178.4(2)
C15 C1 C14 C13 0.2(3)
C4 C5 C14 C1 -4.8(3)
C6 C5 C14 C1 174.13(19)
C4 C5 C14 C13 178.92(19)
C6 C5 C14 C13 -2.2(3)
C12 C13 C14 C1 150.0(2)
C12 C13 C14 C5 -33.9(3)
C14 C1 C15 C16 -88.5(3)
C2 C1 C15 C16 93.3(3)
C14 C1 C15 C20 93.4(3)
C2 C1 C15 C20 -84.8(3)
C20 C15 C16 C17 -1.4(4)
C1 C15 C16 C17 -179.5(2)
C15 C16 C17 C18 0.8(4)
C16 C17 C18 C19 0.3(4)
C16 C17 C18 Cl1 -179.78(19)
C17 C18 C19 C20 -0.7(4)
Cl1 C18 C19 C20 179.38(17)
C16 C15 C20 C19 1.0(3)
C1 C15 C20 C19 179.1(2)
C18 C19 C20 C15 0.0(3)
C36 C23 C24 C25 -3.2(3)
C37 C23 C24 C25 177.26(19)
C36 C23 C24 C44 174.06(19)
C37 C23 C24 C44 -5.5(3)
C23 C24 C25 N5 -179.5(2)
C44 C24 C25 N5 3.1(3)
C23 C24 C25 C26 2.4(3)
C44 C24 C25 C26 -175.01(19)
C26 C27 C28 C29 -27.3(3)
C36 C27 C28 C29 153.8(2)
C26 C27 C28 C33 153.8(2)
C36 C27 C28 C33 -25.2(3)
C33 C28 C29 C30 -5.6(3)
C27 C28 C29 C30 175.5(2)
C28 C29 C30 C31 1.5(4)
C29 C30 C31 C32 3.0(4)
C30 C31 C32 C33 -3.3(4)
C31 C32 C33 C28 -0.9(3)
C31 C32 C33 C34 -179.3(2)
C29 C28 C33 C32 5.2(3)
C27 C28 C33 C32 -175.78(19)
C29 C28 C33 C34 -176.3(2)
C27 C28 C33 C34 2.7(3)
C32 C33 C34 C35 -145.8(2)
C28 C33 C34 C35 35.8(3)
C33 C34 C35 C36 -52.5(2)
C24 C23 C36 C27 -1.1(3)
C37 C23 C36 C27 178.39(19)
C24 C23 C36 C35 178.23(19)
C37 C23 C36 C35 -2.2(3)
C26 C27 C36 C23 6.1(3)
C28 C27 C36 C23 -174.91(18)
C26 C27 C36 C35 -173.26(19)
C28 C27 C36 C35 5.7(3)
C34 C35 C36 C23 -146.4(2)
C34 C35 C36 C27 33.0(3)
C36 C23 C37 C38 -59.7(3)
C24 C23 C37 C38 119.9(2)
C36 C23 C37 C42 122.6(2)
C24 C23 C37 C42 -57.8(3)
C42 C37 C38 C39 0.4(3)
C23 C37 C38 C39 -177.34(18)
C37 C38 C39 C40 -0.5(3)
C38 C39 C40 C41 0.1(3)
C38 C39 C40 Cl2 178.87(15)
C39 C40 C41 C42 0.6(3)
Cl2 C40 C41 C42 -178.23(15)
C40 C41 C42 C37 -0.8(3)
C38 C37 C42 C41 0.3(3)
C23 C37 C42 C41 178.03(18)
C14 C5 C4 C3 4.0(3)
C6 C5 C4 C3 -174.93(19)
C14 C5 C4 C21 -167.1(3)
C6 C5 C4 C21 14.1(4)
N2 C3 C4 C5 -179.6(2)
C2 C3 C4 C5 -0.5(3)
N2 C3 C4 C21 -7.3(3)
C2 C3 C4 C21 171.8(2)
N5 C25 C26 C27 -175.3(2)
C24 C25 C26 C27 2.8(3)
N5 C25 C26 C43 10.7(3)
C24 C25 C26 C43 -171.22(19)
C36 C27 C26 C25 -7.1(3)
C28 C27 C26 C25 174.00(19)
C36 C27 C26 C43 166.5(2)
C28 C27 C26 C43 -12.4(3)
